data_7233263
loop_
_publ_author_name
'Kumar, Kunal'
'Stefanczyk, Olaf'
'Nakabayashi, Koji'
'Imoto, Kenta'
'Ohkoshi, Shin-ichi'

_publ_section_title
;
 Studies of Er(iii)--W(v) compounds showing nonlinear optical activity and
 single-molecule magnetic properties
;
_journal_issue 39
_journal_name_full CrystEngComm
_journal_page_first 5882
_journal_paper_doi 10.1039/C9CE00822E
_journal_volume 21
_journal_year 2019
_chemical_absolute_configuration 'synthesis as described'
_chemical_formula_moiety 'C28 H51.50 Er N13 O11 W'
_chemical_formula_sum 'C28 H51.5 Er N13 O11 W'
_chemical_formula_weight 1097.43
_chemical_name_systematic
'Tris(aqua)Tetrakis(N,N-dimethylacetamide)erbium(III)octacyanidotungstate(V) N,N-dimethylacetamide and aqua solvated'
_chemical_properties_physical Moisture-sensitive
_space_group_IT_number 14
_space_group_name_Hall '-P 2ybc'
_space_group_name_H-M_alt 'P 1 21/c 1'
_symmetry_cell_setting monoclinic
_symmetry_Int_Tables_number 14
_symmetry_space_group_name_Hall '-P 2ybc'
_symmetry_space_group_name_H-M 'P 1 21/c 1'
_atom_sites_solution_hydrogens mixed
_atom_sites_solution_primary dual
_audit_creation_date 2019-05-08T16:00:24-00:00
_audit_creation_method 'WinGX routine CIF_UPDATE'
_audit_update_record
;
2019-05-28 deposited with the CCDC.    2019-07-23 downloaded from the CCDC.
;
_cell_angle_alpha 90
_cell_angle_beta 98.033(7)
_cell_angle_gamma 90
_cell_formula_units_Z 4
_cell_length_a 9.6140(8)
_cell_length_b 18.1609(12)
_cell_length_c 25.5697(18)
_cell_measurement_reflns_used 20613
_cell_measurement_temperature 90(2)
_cell_measurement_theta_max 27.46
_cell_measurement_theta_min 3.06
_cell_volume 4420.6(6)
_computing_molecular_graphics 'Olex2 (Dolomanov et al., 2009)'
_computing_publication_material 'Olex2 (Dolomanov et al., 2009)'
_computing_structure_refinement 'ShelXL (Sheldrick, 2015)'
_computing_structure_solution 'ShelXT (Sheldrick, 2015)'
_diffrn_ambient_temperature 90(2)
_diffrn_detector_area_resol_mean 10
_diffrn_measured_fraction_theta_full 0.998
_diffrn_measured_fraction_theta_max 0.996
_diffrn_measurement_device_type 'Rigaku R-AXIS RAPID'
_diffrn_measurement_method \w
_diffrn_radiation_type MoK\a
_diffrn_radiation_wavelength 0.71075
_diffrn_reflns_av_R_equivalents 0.0987
_diffrn_reflns_av_unetI/netI 0.0859
_diffrn_reflns_Laue_measured_fraction_full 0.998
_diffrn_reflns_Laue_measured_fraction_max 0.996
_diffrn_reflns_limit_h_max 12
_diffrn_reflns_limit_h_min -12
_diffrn_reflns_limit_k_max 23
_diffrn_reflns_limit_k_min -22
_diffrn_reflns_limit_l_max 32
_diffrn_reflns_limit_l_min -33
_diffrn_reflns_number 42014
_diffrn_reflns_point_group_measured_fraction_full 0.998
_diffrn_reflns_point_group_measured_fraction_max 0.996
_diffrn_reflns_theta_full 25.242
_diffrn_reflns_theta_max 27.483
_diffrn_reflns_theta_min 3.064
_exptl_absorpt_coefficient_mu 4.548
_exptl_absorpt_correction_T_max 0
_exptl_absorpt_correction_T_min 0
_exptl_absorpt_correction_type multi-scan
_exptl_absorpt_process_details 'ABSCOR (Rigaku, 1995)'
_exptl_crystal_colour 'clear green'
_exptl_crystal_density_diffrn 1.649
_exptl_crystal_description needle
_exptl_crystal_F_000 2162
_exptl_crystal_preparation 'Magnetic properties,Magnetic properties'
_exptl_crystal_size_max 0.409
_exptl_crystal_size_mid 0.209
_exptl_crystal_size_min 0.147
_refine_diff_density_max 1.269
_refine_diff_density_min -1.55
_refine_diff_density_rms 0.176
_refine_ls_extinction_method none
_refine_ls_goodness_of_fit_ref 1.002
_refine_ls_hydrogen_treatment constr
_refine_ls_matrix_type full
_refine_ls_number_parameters 570
_refine_ls_number_reflns 10110
_refine_ls_number_restraints 0
_refine_ls_restrained_S_all 1.002
_refine_ls_R_factor_all 0.0924
_refine_ls_R_factor_gt 0.0498
_refine_ls_shift/su_max 0.002
_refine_ls_shift/su_mean 0
_refine_ls_structure_factor_coef Fsqd
_refine_ls_weighting_details 'w=1/[\s^2^(Fo^2^)+(0.0482P)^2^] where P=(Fo^2^+2Fc^2^)/3'
_refine_ls_weighting_scheme calc
_refine_ls_wR_factor_gt 0.0899
_refine_ls_wR_factor_ref 0.1013
_reflns_Friedel_coverage 0
_reflns_number_gt 7023
_reflns_number_total 10110
_reflns_threshold_expression 'I > 2\s(I)'
_cod_data_source_file c9ce00822e2.cif
_cod_data_source_block 3_ErWdma5_6H2O
_cod_depositor_comments 'Adding full bibliography for 7233262--7233264.cif.'
_cod_original_formula_sum 'C28 H51.50 Er N13 O11 W'
_cod_database_code 7233263
_shelx_estimated_absorpt_t_min 0.258
_shelx_estimated_absorpt_t_max 0.554
_olex2_refinement_description
;
1. Fixed Uiso
 At 1.5 times of:
  All C(H,H,H) groups, All C(H,H,H,H,H,H) groups, All O(H,H) groups
2. Uiso/Uaniso restraints and constraints
: with sigma of 0.001 and sigma for terminal atoms of 0.002
: with sigma of 0.001 and sigma for terminal atoms of 0.002
: with sigma of 0.001 and sigma for terminal atoms of 0.002
3. Others
 Sof(H15D)=Sof(H15E)=Sof(H15F)=Sof(N10A)=Sof(H14D)=Sof(H14E)=Sof(H14F)=
 Sof(H16D)=Sof(H16E)=Sof(H16F)=Sof(C13)=1-FVAR(1)
 Sof(H15A)=Sof(H15B)=Sof(H15C)=Sof(H14A)=Sof(H14B)=Sof(H14C)=Sof(H16A)=
 Sof(H16B)=Sof(H16C)=Sof(N10B)=Sof(C6B)=FVAR(1)
 Sof(H12D)=Sof(H12E)=Sof(H12F)=Sof(C10B)=Sof(H10A)=Sof(H10B)=Sof(H10C)=
 Sof(C11B)=Sof(H11A)=Sof(H11B)=Sof(H11C)=Sof(C9B)=Sof(N9B)=1-FVAR(2)
 Sof(N9A)=Sof(C9A)=Sof(H12A)=Sof(H12B)=Sof(H12C)=Sof(C11A)=Sof(H11D)=Sof(H11E)=
 Sof(H11F)=Sof(C10A)=Sof(H10D)=Sof(H10E)=Sof(H10F)=FVAR(2)
 Fixed Sof: O11A(0.5) C28(0.5) H28A(0.5) H28B(0.5) H28C(0.5) N13(0.5) C27(0.5)
 H27A(0.5) H27B(0.5) H27C(0.5) O10(0.5) C26(0.5) H26A(0.5) H26B(0.5) H26C(0.5)
 O11B(0.5) H11G(0.5) H11H(0.5) C32(0.66667) C30(0.33333) C31(0.5) O12(0.5)
 C25(0.5) C29(0.25) N14A(0.25) C25B(0.25) N14B(0.25)
4.a Fixed occupancy and ADP/Uiso:
 O1, O3, O4
4.b Free rotating group:
 O9(H9A,H9B), O8(H8A,H8B), O11B(H11G,H11H)
4.c Rotating group:
 O1(H1A,H1B), O3(H3A,H3B), O4(H4A,H4B)
4.d Idealised Me refined as rotating group:
 C15(H15D,H15E,H15F), C15(H15A,H15B,H15C), C14(H14D,H14E,H14F), C14(H14A,H14B,
 H14C), C16(H16D,H16E,H16F), C16(H16A,H16B,H16C), C18(H18A,H18B,H18C), C19(H19A,
 H19B,H19C), C24(H24A,H24B,H24C), C12(H12A,H12B,H12C), C12(H12D,H12E,H12F),
 C23(H23A,H23B,H23C), C20(H20A,H20B,H20C), C10B(H10A,H10B,H10C), C22(H22A,H22B,
 H22C), C28(H28A,H28B,H28C), C27(H27A,H27B,H27C), C11B(H11A,H11B,H11C),
 C11A(H11D,H11E,H11F), C10A(H10D,H10E,H10F), C26(H26A,H26B,H26C)
;
_olex2_submission_special_instructions 'No special instructions were received'

loop_
_symmetry_equiv_pos_as_xyz
'x, y, z'
'-x, y+1/2, -z+1/2'
'-x, -y, -z'
'x, -y-1/2, z-1/2'

loop_
_atom_site_label
_atom_site_type_symbol
_atom_site_fract_x
_atom_site_fract_y
_atom_site_fract_z
_atom_site_U_iso_or_equiv
_atom_site_adp_type
_atom_site_occupancy
_atom_site_site_symmetry_order
_atom_site_calc_flag
_atom_site_refinement_flags_posn
_atom_site_refinement_flags_adp
_atom_site_refinement_flags_occupancy
_atom_site_disorder_assembly
_atom_site_disorder_group
W1 W 0.16844(3) 0.19359(2) 0.11745(2) 0.02031(8) Uani 1 1 d . . . . .
Er1 Er 0.77671(3) 0.22003(2) 0.34226(2) 0.02362(9) Uani 1 1 d . . . . .
O5 O 0.7262(5) 0.2870(3) 0.40931(18) 0.0328(12) Uani 1 1 d . . . . .
O1 O 0.5804(5) 0.2909(2) 0.31011(19) 0.031 Uani 1 1 d . . . . .
H1A H 0.5647 0.2885 0.2753 0.046 Uiso 1 1 d GR . . . .
H1B H 0.5986 0.3379 0.3167 0.046 Uiso 1 1 d GR . . . .
O3 O 0.9355(5) 0.1303(2) 0.32043(19) 0.032 Uani 1 1 d . . . . .
H3A H 0.9974 0.1181 0.3488 0.048 Uiso 1 1 d GR . . . .
H3B H 0.9902 0.149 0.2981 0.048 Uiso 1 1 d GR . . . .
O2 O 0.7355(5) 0.2037(3) 0.25390(18) 0.0341(12) Uani 1 1 d . . . . .
O6 O 0.9275(5) 0.3060(3) 0.32684(19) 0.0371(12) Uani 1 1 d . . . . .
O7 O 0.6316(5) 0.1272(3) 0.3529(2) 0.0416(14) Uani 1 1 d . . . . .
O9 O 1.2594(5) 0.4357(3) 0.40417(18) 0.0330(12) Uani 1 1 d . . . . .
H9A H 1.2014 0.4726 0.3988 0.05 Uiso 1 1 d G . . . .
H9B H 1.249 0.4194 0.4353 0.05 Uiso 1 1 d G . . . .
O8 O 0.4835(5) 0.4142(2) 0.3499(2) 0.0363(12) Uani 1 1 d . . . . .
H8A H 0.4132 0.4239 0.3668 0.054 Uiso 1 1 d G . . . .
H8B H 0.5221 0.4551 0.3416 0.054 Uiso 1 1 d G . . . .
N2 N 0.0469(6) 0.1509(3) 0.2286(2) 0.0332(14) Uani 1 1 d . . . . .
O4 O 0.9167(6) 0.1828(3) 0.4196(2) 0.06 Uani 1 1 d . . . . .
H4A H 0.9131 0.2086 0.4493 0.09 Uiso 1 1 d GR . . . .
H4B H 1.005 0.1892 0.4135 0.09 Uiso 1 1 d GR . . . .
C2 C 0.0879(6) 0.1668(4) 0.1903(3) 0.0252(15) Uani 1 1 d . . . . .
C8 C 0.0870(7) 0.2968(4) 0.1423(3) 0.0311(17) Uani 1 1 d . . . . .
C3 C 0.2955(7) 0.0984(4) 0.1437(3) 0.0263(15) Uani 1 1 d . . . . .
N4 N -0.0597(6) 0.0565(3) 0.0967(2) 0.0317(14) Uani 1 1 d . . . . .
N7 N 0.3612(8) 0.3146(3) 0.0621(3) 0.0474(18) Uani 1 1 d . . . . .
N1 N 0.4081(6) 0.2570(3) 0.2133(2) 0.0331(14) Uani 1 1 d . . . . .
N3 N 0.3596(6) 0.0474(4) 0.1564(3) 0.0438(17) Uani 1 1 d . . . . .
C4 C 0.0192(7) 0.1042(4) 0.1019(3) 0.0252(15) Uani 1 1 d . . . . .
C7 C 0.2925(8) 0.2734(4) 0.0804(3) 0.0306(16) Uani 1 1 d . . . . .
N6 N -0.0715(7) 0.2525(4) 0.0219(3) 0.0499(19) Uani 1 1 d . . . . .
C6 C 0.0099(7) 0.2315(4) 0.0543(3) 0.0303(16) Uani 1 1 d . . . . .
C1 C 0.3277(7) 0.2344(4) 0.1795(3) 0.0261(16) Uani 1 1 d . . . . .
N8 N 0.0436(7) 0.3527(4) 0.1541(3) 0.0491(18) Uani 1 1 d . . . . .
C5 C 0.2243(7) 0.1422(4) 0.0466(3) 0.0313(17) Uani 1 1 d . . . . .
N5 N 0.2543(7) 0.1154(4) 0.0096(3) 0.0478(18) Uani 1 1 d . . . . .
C15 C 0.8381(8) 0.4104(4) 0.4436(3) 0.046(2) Uani 1 1 d . . . . .
H15D H 0.9042 0.4214 0.4743 0.068 Uiso 0.67(2) 1 calc GR . P A 2
H15E H 0.8188 0.4544 0.423 0.068 Uiso 0.67(2) 1 calc GR . P A 2
H15F H 0.8768 0.3737 0.4228 0.068 Uiso 0.67(2) 1 calc GR . P A 2
H15A H 0.8294 0.4363 0.4757 0.068 Uiso 0.33(2) 1 calc GR . P A 1
H15B H 0.8202 0.4437 0.4143 0.068 Uiso 0.33(2) 1 calc GR . P A 1
H15C H 0.9315 0.3909 0.4454 0.068 Uiso 0.33(2) 1 calc GR . P A 1
N10A N 0.7032(11) 0.3819(6) 0.4605(3) 0.031(3) Uani 0.67(2) 1 d . . P A 2
C14 C 0.5197(8) 0.2922(4) 0.4586(3) 0.044(2) Uani 1 1 d . . . . .
H14D H 0.4553 0.3326 0.459 0.066 Uiso 0.67(2) 1 calc GR . P A 2
H14E H 0.5399 0.2717 0.4934 0.066 Uiso 0.67(2) 1 calc GR . P A 2
H14F H 0.4784 0.2551 0.4345 0.066 Uiso 0.67(2) 1 calc GR . P A 2
H14A H 0.5669 0.2467 0.4537 0.066 Uiso 0.33(2) 1 calc GR . P A 1
H14B H 0.4523 0.3021 0.428 0.066 Uiso 0.33(2) 1 calc GR . P A 1
H14C H 0.4724 0.2886 0.4891 0.066 Uiso 0.33(2) 1 calc GR . P A 1
C16 C 0.6220(9) 0.4292(4) 0.4934(3) 0.047(2) Uani 1 1 d . . . . .
H16D H 0.6816 0.4436 0.525 0.071 Uiso 0.67(2) 1 calc GR . P A 2
H16E H 0.5432 0.402 0.5025 0.071 Uiso 0.67(2) 1 calc GR . P A 2
H16F H 0.5892 0.4723 0.4737 0.071 Uiso 0.67(2) 1 calc GR . P A 2
H16A H 0.6312 0.4679 0.4685 0.071 Uiso 0.33(2) 1 calc GR . P A 1
H16B H 0.6972 0.4326 0.5222 0.071 Uiso 0.33(2) 1 calc GR . P A 1
H16C H 0.5336 0.434 0.5065 0.071 Uiso 0.33(2) 1 calc GR . P A 1
N9A N 0.6973(10) 0.2157(12) 0.1644(5) 0.038(4) Uani 0.64(3) 1 d . . P B 1
C17 C 1.0306(11) 0.3336(6) 0.3098(3) 0.064(3) Uani 1 1 d . . . . .
C13 C 0.6546(13) 0.3196(7) 0.4408(4) 0.033(4) Uani 0.67(2) 1 d . . P A 2
C18 C 1.1744(9) 0.2892(5) 0.3174(4) 0.073(3) Uani 1 1 d . . . . .
H18A H 1.2486 0.3203 0.3338 0.109 Uiso 1 1 calc GR . . . .
H18B H 1.1955 0.2733 0.2835 0.109 Uiso 1 1 calc GR . . . .
H18C H 1.166 0.247 0.3394 0.109 Uiso 1 1 calc GR . . . .
C9A C 0.7120(12) 0.1770(11) 0.2088(5) 0.033(4) Uani 0.64(3) 1 d . . P B 1
N11 N 1.0361(12) 0.3915(6) 0.2891(3) 0.098(4) Uani 1 1 d . . . . .
C21 C 0.5504(15) 0.0804(6) 0.3303(5) 0.086(4) Uani 1 1 d . . . . .
C19 C 0.8975(13) 0.4380(6) 0.2859(4) 0.099(5) Uani 1 1 d . . . . .
H19A H 0.8586 0.4449 0.2495 0.148 Uiso 1 1 calc GR . . . .
H19B H 0.9182 0.4851 0.3021 0.148 Uiso 1 1 calc GR . . . .
H19C H 0.8309 0.4125 0.304 0.148 Uiso 1 1 calc GR . . . .
C24 C 0.470(2) -0.0424(8) 0.3036(6) 0.223(12) Uani 1 1 d . . . . .
H24A H 0.3779 -0.0371 0.3137 0.334 Uiso 1 1 calc GR . . . .
H24B H 0.5069 -0.09 0.3143 0.334 Uiso 1 1 calc GR . . . .
H24C H 0.464 -0.0377 0.2659 0.334 Uiso 1 1 calc GR . . . .
C12 C 0.6663(9) 0.1855(6) 0.1134(3) 0.064(3) Uani 1 1 d . . . . .
H12A H 0.6535 0.1332 0.1161 0.096 Uiso 0.64(3) 1 calc GR . P B 1
H12B H 0.7424 0.1952 0.0938 0.096 Uiso 0.64(3) 1 calc GR . P B 1
H12C H 0.5817 0.2073 0.0956 0.096 Uiso 0.64(3) 1 calc GR . P B 1
H12D H 0.683 0.2354 0.1037 0.096 Uiso 0.36(3) 1 calc GR . P B 2
H12E H 0.5691 0.1735 0.1031 0.096 Uiso 0.36(3) 1 calc GR . P B 2
H12F H 0.7237 0.1529 0.096 0.096 Uiso 0.36(3) 1 calc GR . P B 2
C23 C 0.7056(16) -0.0110(7) 0.3661(7) 0.163(9) Uani 1 1 d . . . . .
H23A H 0.7721 -0.0279 0.344 0.244 Uiso 1 1 calc GR . . . .
H23B H 0.684 -0.0504 0.3887 0.244 Uiso 1 1 calc GR . . . .
H23C H 0.745 0.0295 0.3873 0.244 Uiso 1 1 calc GR . . . .
C20 C 1.1603(12) 0.4227(7) 0.2686(4) 0.108(5) Uani 1 1 d . . . . .
H20A H 1.2254 0.4413 0.2975 0.162 Uiso 1 1 calc GR . . . .
H20B H 1.1311 0.4621 0.2445 0.162 Uiso 1 1 calc GR . . . .
H20C H 1.2049 0.385 0.2505 0.162 Uiso 1 1 calc GR . . . .
C10B C 0.730(4) 0.3047(16) 0.1960(13) 0.048(8) Uiso 0.36(3) 1 d . . P B 2
H10A H 0.7185 0.3331 0.2268 0.071 Uiso 0.36(3) 1 calc GR . P B 2
H10B H 0.6566 0.3173 0.1678 0.071 Uiso 0.36(3) 1 calc GR . P B 2
H10C H 0.8195 0.3153 0.1853 0.071 Uiso 0.36(3) 1 calc GR . P B 2
C22 C 0.4018(14) 0.1054(9) 0.2999(6) 0.159(8) Uani 1 1 d . . . . .
H22A H 0.3284 0.0792 0.3139 0.239 Uiso 1 1 calc GR . . . .
H22B H 0.3975 0.0947 0.263 0.239 Uiso 1 1 calc GR . . . .
H22C H 0.3898 0.1573 0.3046 0.239 Uiso 1 1 calc GR . . . .
O11A O 1.0583(11) 0.0047(5) 0.3624(5) 0.050(3) Uani 0.5 1 d . . P C 2
C28 C 1.075(3) -0.0725(12) 0.4837(16) 0.175(18) Uani 0.5 1 d . . P D -1
H28A H 1.0726 -0.0733 0.5211 0.263 Uiso 0.5 1 calc GR . P D -1
H28B H 1.1511 -0.1024 0.4754 0.263 Uiso 0.5 1 calc GR . P D -1
H28C H 0.9877 -0.0916 0.4657 0.263 Uiso 0.5 1 calc GR . P D -1
N13 N 1.0945(17) 0.0053(9) 0.4660(8) 0.080(6) Uani 0.5 1 d . . P D -1
C27 C 1.066(2) 0.0617(11) 0.5038(9) 0.081(8) Uani 0.5 1 d . . P D -1
H27A H 0.9755 0.0833 0.4924 0.121 Uiso 0.5 1 calc GR . P D -1
H27B H 1.1369 0.0991 0.5057 0.121 Uiso 0.5 1 calc GR . P D -1
H27C H 1.0664 0.0397 0.5379 0.121 Uiso 0.5 1 calc GR . P D -1
O10 O 1.1217(12) 0.0924(6) 0.4061(4) 0.046(3) Uani 0.5 1 d . . P D -1
C11B C 0.704(3) 0.101(2) 0.1786(16) 0.071(14) Uani 0.36(3) 1 d . . P B 2
H11A H 0.6173 0.0796 0.1622 0.107 Uiso 0.36(3) 1 calc GR . P B 2
H11B H 0.7144 0.092 0.216 0.107 Uiso 0.36(3) 1 calc GR . P B 2
H11C H 0.781 0.0797 0.1641 0.107 Uiso 0.36(3) 1 calc GR . P B 2
C9B C 0.720(2) 0.2185(18) 0.2092(10) 0.030(7) Uiso 0.36(3) 1 d . U P B 2
C11A C 0.7036(18) 0.2924(8) 0.1667(10) 0.057(6) Uani 0.64(3) 1 d . . P B 1
H11D H 0.6161 0.3126 0.1502 0.085 Uiso 0.64(3) 1 calc GR . P B 1
H11E H 0.7784 0.3095 0.1486 0.085 Uiso 0.64(3) 1 calc GR . P B 1
H11F H 0.7206 0.3078 0.203 0.085 Uiso 0.64(3) 1 calc GR . P B 1
N9B N 0.701(2) 0.1773(16) 0.1695(10) 0.029(6) Uiso 0.36(3) 1 d . U P B 2
C10A C 0.699(2) 0.0914(8) 0.2057(9) 0.043(5) Uani 0.64(3) 1 d . . P B 1
H10D H 0.723 0.0709 0.2404 0.064 Uiso 0.64(3) 1 calc GR . P B 1
H10E H 0.7628 0.0726 0.183 0.064 Uiso 0.64(3) 1 calc GR . P B 1
H10F H 0.6049 0.078 0.1918 0.064 Uiso 0.64(3) 1 calc GR . P B 1
C26 C 1.178(2) -0.0297(11) 0.3790(8) 0.071(6) Uani 0.5 1 d . . P D -1
H26A H 1.2392 -0.0646 0.399 0.106 Uiso 0.5 1 calc GR . P D -1
H26B H 1.2278 -0.0061 0.3535 0.106 Uiso 0.5 1 calc GR . P D -1
H26C H 1.0974 -0.0547 0.3612 0.106 Uiso 0.5 1 calc GR . P D -1
O11B O 1.2110(13) 0.1603(8) 0.4423(5) 0.065(4) Uani 0.5 1 d . . P E 2
H11G H 1.2199 0.2037 0.4287 0.098 Uiso 0.5 1 d G . P E 2
H11H H 1.295 0.1495 0.4577 0.098 Uiso 0.5 1 d G . P E 2
N10B N 0.628(2) 0.3554(10) 0.4664(7) 0.023(6) Uiso 0.33(2) 1 d . U P A 1
C6B C 0.734(2) 0.3486(12) 0.4365(9) 0.020(6) Uiso 0.33(2) 1 d . U P A 1
N12 N 0.5635(16) 0.0155(6) 0.3295(5) 0.134(6) Uani 1 1 d . . . . .
C32 C 0.3131(14) 0.0169(7) 0.4251(5) 0.052(3) Uiso 0.6667 1 d . U P . .
C30 C 0.533(3) 0.0533(15) 0.4909(11) 0.029(5) Uiso 0.3333 1 d . U P . .
C31 C 0.304(2) -0.1181(10) 0.4623(7) 0.063(5) Uiso 0.5 1 d . U P . .
O12 O 0.5126(19) -0.0770(10) 0.5348(7) 0.101(6) Uiso 0.5 1 d . U P . .
C25 C 1.1291(18) 0.0312(11) 0.4183(8) 0.058(5) Uani 0.5 1 d . . P D -1
C29 C 0.463(3) -0.0189(16) 0.4918(12) 0.020(6) Uiso 0.25 1 d . U P F -2
N14A N 0.353(4) -0.037(2) 0.4643(15) 0.070(10) Uiso 0.25 1 d . U P F -2
C25B C 0.415(4) 0.009(2) 0.4606(16) 0.057(10) Uiso 0.25 1 d . U P F -3
N14B N 0.399(4) -0.056(2) 0.4931(16) 0.065(10) Uiso 0.25 1 d . U P F -3

loop_
_atom_site_aniso_label
_atom_site_aniso_U_11
_atom_site_aniso_U_22
_atom_site_aniso_U_33
_atom_site_aniso_U_23
_atom_site_aniso_U_13
_atom_site_aniso_U_12
W1 0.01424(13) 0.02443(15) 0.02213(14) -0.00140(12) 0.00209(10) 0.00015(11)
Er1 0.01722(15) 0.03019(19) 0.02366(16) -0.00142(13) 0.00354(12) 0.00430(12)
O5 0.031(3) 0.041(3) 0.026(3) -0.012(2) 0.002(2) 0.007(2)
O1 0.024 0.033 0.033 -0.008 -0.006 0.008
O3 0.032 0.031 0.037 0.004 0.017 0.013
O2 0.029(3) 0.047(3) 0.025(3) -0.008(2) 0.000(2) 0.010(2)
O6 0.023(3) 0.049(3) 0.040(3) -0.001(3) 0.008(2) -0.009(2)
O7 0.040(3) 0.021(3) 0.068(4) 0.000(3) 0.021(3) -0.008(2)
O9 0.038(3) 0.035(3) 0.028(3) 0.005(2) 0.013(2) 0.013(2)
O8 0.034(3) 0.025(3) 0.055(3) -0.002(3) 0.024(3) 0.003(2)
N2 0.030(3) 0.042(4) 0.028(3) -0.004(3) 0.007(3) -0.009(3)
O4 0.063 0.088 0.028 0.008 0.007 0.043
C2 0.017(3) 0.029(4) 0.031(4) -0.001(3) 0.007(3) -0.001(3)
C8 0.014(3) 0.045(5) 0.032(4) -0.009(4) -0.005(3) -0.002(3)
C3 0.023(4) 0.025(4) 0.032(4) -0.004(3) 0.006(3) -0.004(3)
N4 0.026(3) 0.033(4) 0.035(3) -0.009(3) 0.002(3) -0.004(3)
N7 0.065(5) 0.036(4) 0.047(4) -0.001(3) 0.029(4) -0.018(3)
N1 0.026(3) 0.041(4) 0.030(3) 0.000(3) -0.004(3) -0.007(3)
N3 0.026(4) 0.040(4) 0.064(5) 0.004(4) 0.000(3) 0.009(3)
C4 0.025(4) 0.024(4) 0.027(4) -0.010(3) 0.003(3) 0.007(3)
C7 0.037(4) 0.030(4) 0.027(4) -0.004(3) 0.009(3) 0.010(3)
N6 0.043(4) 0.039(4) 0.057(5) 0.006(4) -0.028(4) 0.001(3)
C6 0.029(4) 0.021(4) 0.038(4) 0.003(3) -0.005(3) -0.002(3)
C1 0.025(4) 0.025(4) 0.030(4) 0.005(3) 0.011(3) 0.003(3)
N8 0.043(4) 0.038(4) 0.068(5) -0.021(4) 0.011(4) -0.004(3)
C5 0.031(4) 0.035(4) 0.031(4) 0.003(3) 0.015(3) -0.008(3)
N5 0.055(5) 0.051(5) 0.042(4) -0.012(3) 0.023(4) -0.013(3)
C15 0.041(5) 0.041(5) 0.051(5) 0.001(4) -0.005(4) -0.016(4)
N10A 0.036(7) 0.034(6) 0.023(5) 0.004(4) 0.000(4) 0.001(5)
C14 0.040(5) 0.035(5) 0.061(5) 0.004(4) 0.016(4) 0.002(3)
C16 0.069(6) 0.038(5) 0.037(5) -0.010(4) 0.014(4) 0.010(4)
N9A 0.022(6) 0.056(11) 0.036(7) 0.012(7) 0.005(4) 0.007(5)
C17 0.093(8) 0.073(7) 0.027(5) -0.022(5) 0.010(5) -0.050(6)
C13 0.036(7) 0.041(8) 0.019(6) 0.005(5) -0.003(5) 0.004(6)
C18 0.029(5) 0.092(8) 0.100(8) -0.052(6) 0.024(5) -0.015(5)
C9A 0.020(6) 0.050(12) 0.027(8) -0.009(7) 0.000(5) 0.009(6)
N11 0.149(10) 0.108(8) 0.034(4) -0.008(5) 0.004(5) -0.097(8)
C21 0.143(12) 0.053(7) 0.080(8) 0.003(7) 0.076(9) -0.019(8)
C19 0.124(11) 0.065(8) 0.087(8) 0.008(6) -0.056(8) 0.029(7)
C24 0.42(3) 0.116(13) 0.145(14) -0.057(11) 0.099(18) -0.189(18)
C12 0.048(6) 0.111(9) 0.032(5) -0.016(5) 0.005(4) 0.030(5)
C23 0.175(16) 0.115(12) 0.233(19) 0.105(13) 0.150(15) 0.098(12)
C20 0.120(10) 0.149(11) 0.050(6) 0.022(7) -0.008(6) -0.110(9)
C22 0.098(11) 0.188(16) 0.171(14) 0.130(13) -0.060(10) -0.081(10)
O11A 0.035(6) 0.017(5) 0.091(9) 0.016(6) -0.012(6) 0.003(4)
C28 0.09(2) 0.042(14) 0.38(5) 0.08(2) -0.04(3) -0.016(14)
N13 0.057(11) 0.059(11) 0.130(17) 0.036(12) 0.027(11) -0.001(8)
C27 0.089(17) 0.079(16) 0.094(16) 0.023(13) 0.080(15) 0.030(12)
O10 0.065(8) 0.027(6) 0.047(7) 0.021(6) 0.012(6) 0.022(5)
C11B 0.022(14) 0.14(4) 0.06(2) -0.04(2) 0.025(16) -0.029(16)
C11A 0.060(11) 0.038(10) 0.075(16) 0.011(9) 0.015(10) -0.004(7)
C10A 0.050(10) 0.015(7) 0.068(13) -0.001(8) 0.022(10) 0.004(6)
C26 0.053(13) 0.085(16) 0.075(14) -0.022(12) 0.009(11) -0.009(11)
O11B 0.051(8) 0.084(10) 0.056(8) 0.004(8) -0.009(7) 0.014(7)
N12 0.225(16) 0.054(7) 0.150(11) -0.016(8) 0.118(11) -0.053(8)
C25 0.038(11) 0.075(15) 0.058(12) 0.001(11) 0.001(9) -0.012(10)

loop_
_atom_type_symbol
_atom_type_description
_atom_type_scat_dispersion_real
_atom_type_scat_dispersion_imag
_atom_type_scat_source
C C 0.0033 0.0016 'International Tables Vol C Tables 4.2.6.8 and 6.1.1.4'
H H 0 0 'International Tables Vol C Tables 4.2.6.8 and 6.1.1.4'
Er Er -0.2586 4.9576 'International Tables Vol C Tables 4.2.6.8 and 6.1.1.4'
N N 0.0061 0.0033 'International Tables Vol C Tables 4.2.6.8 and 6.1.1.4'
O O 0.0106 0.006 'International Tables Vol C Tables 4.2.6.8 and 6.1.1.4'
W W -0.849 6.8722 'International Tables Vol C Tables 4.2.6.8 and 6.1.1.4'

loop_
_geom_angle_atom_site_label_1
_geom_angle_atom_site_label_2
_geom_angle_atom_site_label_3
_geom_angle
_geom_angle_site_symmetry_1
C2 W1 C7 143.7(2) .
C2 W1 C6 114.3(3) .
C2 W1 C1 75.5(2) .
C2 W1 C5 141.2(3) .
C8 W1 C2 75.8(3) .
C8 W1 C3 144.3(3) .
C8 W1 C4 116.5(2) .
C8 W1 C7 78.1(3) .
C8 W1 C6 72.4(3) .
C8 W1 C1 74.7(2) .
C8 W1 C5 139.5(3) .
C3 W1 C2 79.0(2) .
C3 W1 C7 110.2(2) .
C3 W1 C6 142.1(2) .
C3 W1 C1 74.8(2) .
C3 W1 C5 73.8(3) .
C4 W1 C2 71.5(2) .
C4 W1 C3 77.9(2) .
C4 W1 C7 144.0(3) .
C4 W1 C6 73.9(2) .
C4 W1 C1 140.3(2) .
C4 W1 C5 76.1(2) .
C7 W1 C1 73.6(2) .
C6 W1 C7 80.6(3) .
C6 W1 C1 141.6(2) .
C5 W1 C7 73.0(2) .
C5 W1 C6 75.2(3) .
C5 W1 C1 121.6(2) .
O5 Er1 O1 73.50(17) .
O5 Er1 O3 141.73(17) .
O5 Er1 O2 145.24(17) .
O5 Er1 O7 96.44(19) .
O5 Er1 O4 70.40(18) .
O1 Er1 O3 144.77(17) .
O2 Er1 O1 72.56(16) .
O2 Er1 O3 72.56(16) .
O2 Er1 O4 144.14(18) .
O6 Er1 O5 88.32(18) .
O6 Er1 O1 93.81(17) .
O6 Er1 O3 89.03(17) .
O6 Er1 O2 86.66(18) .
O6 Er1 O7 175.17(18) .
O6 Er1 O4 92.3(2) .
O7 Er1 O1 88.34(18) .
O7 Er1 O3 86.73(17) .
O7 Er1 O2 89.86(19) .
O7 Er1 O4 88.5(2) .
O4 Er1 O1 143.13(17) .
O4 Er1 O3 71.58(18) .
C13 O5 Er1 160.3(6) .
C6B O5 Er1 151.2(11) .
C9A O2 Er1 164.6(10) .
C9B O2 Er1 158.9(16) .
C17 O6 Er1 157.8(6) .
C21 O7 Er1 145.5(6) .
N2 C2 W1 178.3(6) .
N8 C8 W1 178.0(7) .
N3 C3 W1 178.0(7) .
N4 C4 W1 176.1(6) .
N7 C7 W1 177.9(7) .
N6 C6 W1 178.7(6) .
N1 C1 W1 177.5(6) .
N5 C5 W1 179.6(7) .
C16 N10A C15 119.9(9) .
C13 N10A C15 117.7(10) .
C13 N10A C16 122.0(11) .
C9A N9A C12 125(2) .
C9A N9A C11A 119(2) .
C11A N9A C12 115.6(12) .
O6 C17 C18 118.3(9) .
N11 C17 O6 127.2(12) .
N11 C17 C18 114.5(10) .
O5 C13 N10A 116.9(12) .
O5 C13 C14 126.5(11) .
N10A C13 C14 116.6(10) .
O2 C9A N9A 125(2) .
O2 C9A C10A 116.0(12) .
N9A C9A C10A 119.0(19) .
C17 N11 C19 114.3(10) .
C17 N11 C20 126.0(13) .
C20 N11 C19 119.7(10) .
O7 C21 C22 119.7(11) .
N12 C21 O7 128.8(16) .
N12 C21 C22 111.4(14) .
C27 N13 C28 115(2) .
C25 N13 C28 130(2) .
C25 N13 C27 115.7(16) .
O2 C9B C10B 115(2) .
O2 C9B N9B 130(4) .
N9B C9B C10B 115(3) .
C11B N9B C12 105(2) .
C9B N9B C12 137(3) .
C9B N9B C11B 117(4) .
C16 N10B C14 130.3(16) .
C6B N10B C14 113.8(17) .
C6B N10B C16 114.7(18) .
O5 C6B C15 133.7(19) .
O5 C6B N10B 112.5(19) .
N10B C6B C15 113.7(19) .
C21 N12 C24 130.8(18) .
C21 N12 C23 111.7(14) .
C24 N12 C23 117.4(13) .
O12 C30 C29 106(3) 3_656
O12 C30 C25B 67(3) 3_656
C30 O12 C29 16(2) 3_656
C30 O12 N14B 20(3) 3_656
N13 C25 C26 116.2(18) .
O10 C25 N13 123.4(19) .
O10 C25 C26 120.4(17) .
C30 C29 O12 121(2) .
N14A C29 C30 126(4) .
N14A C29 O12 112(3) .
C32 N14A C31 126(3) .
C29 N14A C32 110(3) .
C29 N14A C31 121(4) .
C32 C25B C30 141(4) .
C32 C25B N14B 112(4) .
N14B C25B C30 105(4) .
O12 N14B C31 119(3) .
C25B N14B C31 113(4) .
C25B N14B O12 120(4) .

loop_
_geom_bond_atom_site_label_1
_geom_bond_atom_site_label_2
_geom_bond_distance
_geom_bond_site_symmetry_2
W1 C2 2.170(7) .
W1 C8 2.160(7) .
W1 C3 2.168(7) .
W1 C4 2.167(7) .
W1 C7 2.176(8) .
W1 C6 2.172(7) .
W1 C1 2.176(7) .
W1 C5 2.171(7) .
Er1 O5 2.210(4) .
Er1 O1 2.337(4) .
Er1 O3 2.352(4) .
Er1 O2 2.258(5) .
Er1 O6 2.202(5) .
Er1 O7 2.230(5) .
Er1 O4 2.331(5) .
O5 C13 1.277(13) .
O5 C6B 1.31(2) .
O2 C9A 1.241(14) .
O2 C9B 1.16(3) .
O6 C17 1.243(10) .
O7 C21 1.240(13) .
N2 C2 1.143(8) .
C8 N8 1.155(8) .
C3 N3 1.134(8) .
N4 C4 1.147(8) .
N7 C7 1.141(9) .
N1 C1 1.150(8) .
N6 C6 1.124(8) .
C5 N5 1.135(8) .
C15 N10A 1.514(13) .
C15 C6B 1.50(2) .
N10A C16 1.496(12) .
N10A C13 1.298(19) .
C14 C13 1.517(14) .
C14 N10B 1.55(2) .
C16 N10B 1.51(2) .
N9A C9A 1.33(3) .
N9A C12 1.406(14) .
N9A C11A 1.39(3) .
C17 C18 1.589(14) .
C17 N11 1.182(12) .
C9A C10A 1.56(3) .
N11 C19 1.570(14) .
N11 C20 1.482(12) .
C21 C22 1.593(17) .
C21 N12 1.187(13) .
C24 N12 1.479(16) .
C12 N9B 1.43(3) .
C23 N12 1.617(19) .
C10B C9B 1.61(4) .
C28 N13 1.50(2) .
N13 C27 1.46(2) .
N13 C25 1.39(2) .
O10 C25 1.15(2) .
C11B N9B 1.40(6) .
C9B N9B 1.25(4) .
C26 C25 1.61(2) .
N10B C6B 1.36(4) .
C32 N14A 1.42(4) .
C32 C25B 1.24(4) .
C30 O12 0.85(3) 3_656
C30 C29 1.48(4) .
C30 C25B 1.51(5) .
C31 N14A 1.54(4) .
C31 N14B 1.59(4) .
O12 C30 0.85(3) 3_656
O12 C29 1.55(4) .
O12 N14B 1.47(5) .
C29 N14A 1.23(4) .
C25B N14B 1.47(6) .
